data_7119662
loop_
_publ_author_name
'Kim, Yeong-Eun'
'Kim, Jin'
'Park, Joon Woo'
'Park, Kiyoung'
'Lee, Yunho'

_publ_section_title
;
 \s-Complexation as a strategy for designing copper-based light emitters.
;
_journal_issue 19
_journal_name_full 'Chemical communications (Cambridge, England)'
_journal_page_first 2858
_journal_page_last 2861
_journal_paper_doi 10.1039/c6cc10139a
_journal_volume 53
_journal_year 2017
_chemical_formula_moiety 'C37 H45 Cu I2 N P3'
_chemical_formula_sum 'C37 H45 Cu I2 N P3'
_chemical_formula_weight 913.99
_chemical_name_common (PPMeP)Cu(CbzI)
_chemical_name_systematic
; 
 ? 
;
_chemical_properties_physical ', Air-sensitive,Moisture-sensitive,Oxygen-sensitive'
_space_group_IT_number 14
_symmetry_cell_setting monoclinic
_symmetry_space_group_name_Hall '-P 2ybc'
_symmetry_space_group_name_H-M 'P 1 21/c 1'
_atom_sites_solution_hydrogens geom
_atom_sites_solution_primary direct
_atom_sites_solution_secondary difmap
_audit_creation_method SHELXL-97
_audit_update_record
;
2016-12-11 deposited with the CCDC.
2017-02-14 downloaded from the CCDC.
;
_cell_angle_alpha 90.00
_cell_angle_beta 90.494(2)
_cell_angle_gamma 90.00
_cell_formula_units_Z 4
_cell_length_a 9.9922(7)
_cell_length_b 19.9115(13)
_cell_length_c 18.9440(13)
_cell_measurement_reflns_used 26441
_cell_measurement_temperature 120(2)
_cell_measurement_theta_max 25.25
_cell_measurement_theta_min 2.51
_cell_volume 3769.0(4)
_computing_cell_refinement 'Bruker SMART'
_computing_data_collection 'Bruker SMART'
_computing_data_reduction 'Bruker SAINT'
_computing_molecular_graphics 'Bruker SHELXTL'
_computing_publication_material 'Bruker SHELXTL'
_computing_structure_refinement 'SHELXL-97 (Sheldrick, 2008)'
_computing_structure_solution 'SHELXS-97 (Sheldrick, 2008)'
_diffrn_ambient_temperature 120(2)
_diffrn_measured_fraction_theta_full 0.741
_diffrn_measured_fraction_theta_max 0.745
_diffrn_measurement_device_type 'Photon 100 CMOS detector'
_diffrn_measurement_method 'phi and omega scans'
_diffrn_radiation_monochromator graphite
_diffrn_radiation_source 'fine-focus sealed tube'
_diffrn_radiation_type MoK\a
_diffrn_radiation_wavelength 0.71073
_diffrn_reflns_av_R_equivalents 0.0921
_diffrn_reflns_av_sigmaI/netI 0.0902
_diffrn_reflns_limit_h_max 11
_diffrn_reflns_limit_h_min -11
_diffrn_reflns_limit_k_max 23
_diffrn_reflns_limit_k_min -23
_diffrn_reflns_limit_l_max 22
_diffrn_reflns_limit_l_min -22
_diffrn_reflns_number 26441
_diffrn_reflns_theta_full 25.00
_diffrn_reflns_theta_max 25.25
_diffrn_reflns_theta_min 2.51
_exptl_absorpt_coefficient_mu 2.371
_exptl_absorpt_correction_T_max 0.8330
_exptl_absorpt_correction_T_min 0.7640
_exptl_absorpt_correction_type multi-scan
_exptl_absorpt_process_details SADABS
_exptl_crystal_colour yellow
_exptl_crystal_density_diffrn 1.611
_exptl_crystal_density_method 'not measured'
_exptl_crystal_description platy
_exptl_crystal_F_000 1816
_exptl_crystal_recrystallization_method 'Re-crystallisation from solvent: THF/Pentane'
_exptl_crystal_size_max 0.12
_exptl_crystal_size_mid 0.11
_exptl_crystal_size_min 0.08
_refine_diff_density_max 0.865
_refine_diff_density_min -0.610
_refine_diff_density_rms 0.150
_refine_ls_extinction_method none
_refine_ls_goodness_of_fit_ref 1.001
_refine_ls_hydrogen_treatment constr
_refine_ls_matrix_type full
_refine_ls_number_parameters 397
_refine_ls_number_reflns 5073
_refine_ls_number_restraints 0
_refine_ls_restrained_S_all 1.001
_refine_ls_R_factor_all 0.0906
_refine_ls_R_factor_gt 0.0518
_refine_ls_shift/su_max 0.001
_refine_ls_shift/su_mean 0.000
_refine_ls_structure_factor_coef Fsqd
_refine_ls_weighting_details 'calc w=1/[\s^2^(Fo^2^)+(0.0712P)^2^+0.0000P] where P=(Fo^2^+2Fc^2^)/3'
_refine_ls_weighting_scheme calc
_refine_ls_wR_factor_gt 0.1145
_refine_ls_wR_factor_ref 0.1321
_reflns_number_gt 3556
_reflns_number_total 5073
_reflns_threshold_expression >2sigma(I)
_cod_data_source_file c6cc10139a2.cif
_cod_data_source_block n0282a-2
_cod_depositor_comments
;
The following automatic conversions were performed:

'_symmetry_cell_setting' value 'Monoclinic' changed to 'monoclinic'
according to
/usr/data/users/saulius/crontab/automatic-downloads/rss-feeds/RSC/lib/dictionaries/cif_core.dic
dictionary named 'cif_core.dic' version 2.4.2 from 2011-04-26.

Automatic conversion script
Id: cif_fix_values 4268 2015-11-12 08:31:59Z antanas 

 Adding full bibliography for 7119659--7119666.cif.
;
_cod_original_sg_symbol_H-M P2(1)/c
_cod_database_code 7119662

loop_
_symmetry_equiv_pos_as_xyz
'x, y, z'
'-x, y+1/2, -z+1/2'
'-x, -y, -z'
'x, -y-1/2, z-1/2'

loop_
_atom_site_label
_atom_site_type_symbol
_atom_site_fract_x
_atom_site_fract_y
_atom_site_fract_z
_atom_site_U_iso_or_equiv
_atom_site_adp_type
_atom_site_occupancy
_atom_site_symmetry_multiplicity
_atom_site_calc_flag
_atom_site_refinement_flags
I1 I 0.00536(5) 0.41932(2) 0.94358(2) 0.03090(16) Uani 1 1 d .
I2 I 0.18622(7) 0.56140(3) 0.50522(3) 0.0595(2) Uani 1 1 d .
Cu1 Cu 0.51585(8) 0.25547(3) 0.69177(4) 0.0168(2) Uani 1 1 d .
P2 P 0.73064(17) 0.27475(8) 0.72487(8) 0.0188(4) Uani 1 1 d .
P3 P 0.42074(18) 0.15145(8) 0.70345(9) 0.0210(4) Uani 1 1 d .
P1 P 0.59411(17) 0.22378(8) 0.58440(8) 0.0185(4) Uani 1 1 d .
C17 C 0.9536(8) 0.2363(4) 0.8129(4) 0.0349(18) Uani 1 1 d .
H17A H 0.9927 0.1999 0.8411 0.052 Uiso 1 1 calc R
H17B H 0.9375 0.2753 0.8432 0.052 Uiso 1 1 calc R
H17C H 1.0155 0.2488 0.7753 0.052 Uiso 1 1 calc R
C7 C 0.8458(7) 0.2502(3) 0.5193(3) 0.0236(14) Uani 1 1 d .
H7A H 0.8084 0.2318 0.4772 0.028 Uiso 1 1 calc R
C26 C 0.3113(6) 0.3448(3) 0.7600(3) 0.0156(13) Uani 1 1 d .
C18 C 0.8240(7) 0.2133(3) 0.7810(4) 0.0261(15) Uani 1 1 d .
H18A H 0.7640 0.2018 0.8212 0.031 Uiso 1 1 calc R
C27 C 0.3097(7) 0.3126(3) 0.8264(3) 0.0211(14) Uani 1 1 d .
H27A H 0.3691 0.2764 0.8360 0.025 Uiso 1 1 calc R
C10 C 0.5224(7) 0.0291(3) 0.6450(4) 0.0296(16) Uani 1 1 d .
H10A H 0.4751 0.0064 0.6812 0.036 Uiso 1 1 calc R
C29 C 0.1337(7) 0.3872(3) 0.8630(3) 0.0225(14) Uani 1 1 d .
C34 C 0.2547(8) 0.4807(3) 0.5681(4) 0.0337(18) Uani 1 1 d .
C16 C 0.6872(7) 0.3623(4) 0.8347(3) 0.0302(16) Uani 1 1 d .
H16A H 0.7041 0.4059 0.8571 0.045 Uiso 1 1 calc R
H16B H 0.7173 0.3263 0.8664 0.045 Uiso 1 1 calc R
H16C H 0.5911 0.3573 0.8253 0.045 Uiso 1 1 calc R
C24 C 0.4043(8) 0.0980(3) 0.7835(4) 0.0302(17) Uani 1 1 d .
H24A H 0.3772 0.0520 0.7677 0.036 Uiso 1 1 calc R
C3 C 0.8278(7) 0.2765(3) 0.6433(3) 0.0204(14) Uani 1 1 d .
C13 C 0.6640(7) 0.0923(3) 0.5406(4) 0.0285(16) Uani 1 1 d .
H13A H 0.7133 0.1140 0.5044 0.034 Uiso 1 1 calc R
C31 C 0.2197(7) 0.3993(3) 0.7476(3) 0.0194(14) Uani 1 1 d .
C28 C 0.2228(7) 0.3338(3) 0.8766(3) 0.0213(14) Uani 1 1 d .
H28A H 0.2221 0.3123 0.9214 0.026 Uiso 1 1 calc R
C35 C 0.3606(9) 0.4420(3) 0.5448(4) 0.0329(17) Uani 1 1 d .
H35A H 0.3987 0.4505 0.4999 0.039 Uiso 1 1 calc R
N1 N 0.3907(5) 0.3325(2) 0.7033(3) 0.0189(11) Uani 1 1 d .
C12 C 0.6627(8) 0.0238(4) 0.5445(4) 0.0340(18) Uani 1 1 d .
H12A H 0.7096 -0.0021 0.5106 0.041 Uiso 1 1 calc R
C25 C 0.5353(10) 0.0918(5) 0.8231(5) 0.058(3) Uani 1 1 d .
H25A H 0.5232 0.0631 0.8645 0.087 Uiso 1 1 calc R
H25B H 0.5652 0.1364 0.8382 0.087 Uiso 1 1 calc R
H25C H 0.6026 0.0719 0.7921 0.087 Uiso 1 1 calc R
C6 C 0.9718(7) 0.2776(3) 0.5182(4) 0.0251(15) Uani 1 1 d .
H6A H 1.0217 0.2766 0.4758 0.030 Uiso 1 1 calc R
C8 C 0.5929(7) 0.1310(3) 0.5896(3) 0.0226(14) Uani 1 1 d .
C20 C 0.2497(8) 0.1789(4) 0.5904(4) 0.0358(18) Uani 1 1 d .
H20A H 0.1593 0.1769 0.5701 0.054 Uiso 1 1 calc R
H20B H 0.3115 0.1540 0.5603 0.054 Uiso 1 1 calc R
H20C H 0.2786 0.2259 0.5937 0.054 Uiso 1 1 calc R
C21 C 0.2495(7) 0.1480(3) 0.6636(4) 0.0283(16) Uani 1 1 d .
H21A H 0.1905 0.1766 0.6936 0.034 Uiso 1 1 calc R
C30 C 0.1325(7) 0.4197(3) 0.7987(4) 0.0219(15) Uani 1 1 d .
H30A H 0.0721 0.4557 0.7900 0.026 Uiso 1 1 calc R
C5 C 1.0270(7) 0.3065(3) 0.5782(4) 0.0264(15) Uani 1 1 d .
H5A H 1.1134 0.3264 0.5767 0.032 Uiso 1 1 calc R
C4 C 0.9560(7) 0.3063(3) 0.6398(4) 0.0271(16) Uani 1 1 d .
H4A H 0.9937 0.3264 0.6809 0.033 Uiso 1 1 calc R
C2 C 0.7715(7) 0.2491(3) 0.5820(3) 0.0215(14) Uani 1 1 d .
C15 C 0.7637(7) 0.3582(3) 0.7653(3) 0.0216(14) Uani 1 1 d .
H15A H 0.8617 0.3625 0.7755 0.026 Uiso 1 1 calc R
C19 C 0.8446(8) 0.1484(3) 0.7396(4) 0.0332(18) Uani 1 1 d .
H19A H 0.8937 0.1161 0.7689 0.050 Uiso 1 1 calc R
H19B H 0.8960 0.1580 0.6969 0.050 Uiso 1 1 calc R
H19C H 0.7574 0.1295 0.7263 0.050 Uiso 1 1 calc R
C23 C 0.2950(10) 0.1248(4) 0.8321(4) 0.047(2) Uani 1 1 d .
H23A H 0.2873 0.0954 0.8734 0.071 Uiso 1 1 calc R
H23B H 0.2094 0.1258 0.8065 0.071 Uiso 1 1 calc R
H23C H 0.3183 0.1703 0.8476 0.071 Uiso 1 1 calc R
C11 C 0.5934(8) -0.0077(4) 0.5976(5) 0.0395(19) Uani 1 1 d .
H11A H 0.5949 -0.0553 0.6011 0.047 Uiso 1 1 calc R
C32 C 0.2481(7) 0.4214(3) 0.6766(4) 0.0207(14) Uani 1 1 d .
C1 C 0.5385(6) 0.2390(3) 0.4900(3) 0.0160(13) Uani 1 1 d .
H1A H 0.6000 0.2163 0.4578 0.024 Uiso 1 1 calc R
H1B H 0.5389 0.2873 0.4803 0.024 Uiso 1 1 calc R
H1C H 0.4478 0.2213 0.4831 0.024 Uiso 1 1 calc R
C14 C 0.7214(8) 0.4137(3) 0.7154(4) 0.0311(17) Uani 1 1 d .
H14A H 0.7398 0.4574 0.7373 0.047 Uiso 1 1 calc R
H14B H 0.6253 0.4098 0.7052 0.047 Uiso 1 1 calc R
H14C H 0.7715 0.4099 0.6714 0.047 Uiso 1 1 calc R
C37 C 0.3538(7) 0.3799(3) 0.6533(3) 0.0192(14) Uani 1 1 d .
C36 C 0.4114(7) 0.3905(3) 0.5873(3) 0.0276(16) Uani 1 1 d .
H36A H 0.4834 0.3632 0.5716 0.033 Uiso 1 1 calc R
C9 C 0.5172(7) 0.0998(3) 0.6421(4) 0.0227(15) Uani 1 1 d .
C33 C 0.1984(7) 0.4721(3) 0.6333(4) 0.0284(16) Uani 1 1 d .
H33A H 0.1273 0.5002 0.6485 0.034 Uiso 1 1 calc R
C22 C 0.1852(8) 0.0780(4) 0.6603(5) 0.0380(19) Uani 1 1 d .
H22A H 0.0958 0.0814 0.6390 0.057 Uiso 1 1 calc R
H22B H 0.1780 0.0597 0.7081 0.057 Uiso 1 1 calc R
H22C H 0.2408 0.0482 0.6317 0.057 Uiso 1 1 calc R

loop_
_atom_site_aniso_label
_atom_site_aniso_U_11
_atom_site_aniso_U_22
_atom_site_aniso_U_33
_atom_site_aniso_U_23
_atom_site_aniso_U_13
_atom_site_aniso_U_12
I1 0.0265(3) 0.0347(3) 0.0316(3) -0.00830(19) 0.0098(2) 0.0030(2)
I2 0.0673(5) 0.0504(4) 0.0608(4) 0.0362(3) -0.0008(3) 0.0191(3)
Cu1 0.0186(4) 0.0149(4) 0.0169(4) -0.0017(3) -0.0002(3) 0.0037(3)
P2 0.0200(9) 0.0178(8) 0.0186(8) -0.0033(6) -0.0028(7) 0.0022(6)
P3 0.0227(9) 0.0161(8) 0.0241(8) 0.0006(7) 0.0002(7) 0.0018(7)
P1 0.0200(9) 0.0188(8) 0.0167(8) -0.0033(6) -0.0007(7) 0.0027(6)
C17 0.031(4) 0.036(4) 0.037(4) 0.002(3) -0.006(4) -0.001(3)
C7 0.022(4) 0.025(3) 0.025(3) -0.004(3) 0.004(3) 0.006(3)
C26 0.014(3) 0.011(3) 0.022(3) 0.004(2) -0.001(3) 0.002(2)
C18 0.025(4) 0.028(4) 0.025(3) 0.005(3) -0.006(3) 0.004(3)
C27 0.022(4) 0.017(3) 0.024(3) 0.000(3) 0.003(3) 0.001(3)
C10 0.022(4) 0.017(3) 0.049(4) 0.002(3) 0.000(3) -0.003(3)
C29 0.019(4) 0.020(3) 0.028(3) -0.009(3) 0.008(3) 0.000(3)
C34 0.039(5) 0.030(4) 0.032(4) 0.015(3) -0.008(4) 0.008(3)
C16 0.029(4) 0.037(4) 0.024(3) -0.011(3) 0.002(3) -0.004(3)
C24 0.034(4) 0.021(4) 0.035(4) 0.011(3) -0.002(4) -0.004(3)
C3 0.022(4) 0.015(3) 0.023(3) 0.003(2) -0.003(3) 0.004(3)
C13 0.027(4) 0.029(4) 0.029(4) -0.002(3) -0.001(3) 0.006(3)
C31 0.020(3) 0.013(3) 0.025(3) 0.002(2) -0.003(3) 0.003(2)
C28 0.024(4) 0.019(3) 0.021(3) 0.002(2) 0.000(3) -0.001(3)
C35 0.045(5) 0.030(4) 0.024(3) 0.009(3) 0.003(3) 0.011(3)
N1 0.020(3) 0.015(2) 0.022(3) 0.002(2) 0.000(2) 0.004(2)
C12 0.026(4) 0.030(4) 0.047(4) -0.013(3) 0.000(4) 0.011(3)
C25 0.044(6) 0.084(7) 0.045(5) 0.037(5) -0.009(5) -0.012(5)
C6 0.022(4) 0.025(4) 0.028(4) -0.001(3) 0.007(3) 0.007(3)
C8 0.019(4) 0.022(3) 0.026(3) -0.005(3) -0.004(3) 0.001(3)
C20 0.029(4) 0.037(4) 0.041(4) -0.004(3) -0.010(4) 0.005(3)
C21 0.020(4) 0.019(3) 0.046(4) -0.005(3) -0.002(3) 0.008(3)
C30 0.019(4) 0.017(3) 0.030(4) -0.007(3) -0.004(3) 0.004(3)
C5 0.018(4) 0.026(4) 0.035(4) -0.002(3) 0.005(3) 0.006(3)
C4 0.023(4) 0.027(4) 0.032(4) -0.002(3) -0.001(3) -0.004(3)
C2 0.025(4) 0.017(3) 0.022(3) -0.003(3) -0.001(3) 0.008(3)
C15 0.022(4) 0.023(3) 0.020(3) -0.006(3) -0.007(3) 0.003(3)
C19 0.036(5) 0.024(4) 0.039(4) 0.003(3) -0.009(4) 0.004(3)
C23 0.066(6) 0.032(4) 0.043(5) 0.008(4) 0.021(4) 0.003(4)
C11 0.026(4) 0.024(4) 0.068(5) -0.006(4) 0.005(4) 0.006(3)
C32 0.016(3) 0.017(3) 0.028(3) 0.000(3) -0.002(3) 0.002(3)
C1 0.014(3) 0.022(3) 0.012(3) -0.001(2) 0.000(2) 0.003(2)
C14 0.047(5) 0.015(3) 0.032(4) -0.004(3) -0.002(4) -0.001(3)
C37 0.026(4) 0.011(3) 0.021(3) -0.001(2) -0.004(3) 0.003(3)
C36 0.036(4) 0.021(3) 0.026(4) -0.004(3) -0.002(3) 0.006(3)
C9 0.016(3) 0.017(3) 0.035(4) -0.003(3) -0.005(3) 0.004(3)
C33 0.025(4) 0.024(3) 0.036(4) 0.005(3) -0.004(3) 0.005(3)
C22 0.028(4) 0.033(4) 0.054(5) -0.002(3) -0.009(4) -0.003(3)

loop_
_atom_type_symbol
_atom_type_description
_atom_type_scat_dispersion_real
_atom_type_scat_dispersion_imag
_atom_type_scat_source
C C 0.0033 0.0016 'International Tables Vol C Tables 4.2.6.8 and 6.1.1.4'
H H 0.0000 0.0000 'International Tables Vol C Tables 4.2.6.8 and 6.1.1.4'
N N 0.0061 0.0033 'International Tables Vol C Tables 4.2.6.8 and 6.1.1.4'
P P 0.1023 0.0942 'International Tables Vol C Tables 4.2.6.8 and 6.1.1.4'
Cu Cu 0.3201 1.2651 'International Tables Vol C Tables 4.2.6.8 and 6.1.1.4'
I I -0.4742 1.8119 'International Tables Vol C Tables 4.2.6.8 and 6.1.1.4'

loop_
_geom_angle_atom_site_label_1
_geom_angle_atom_site_label_2
_geom_angle_atom_site_label_3
_geom_angle
N1 Cu1 P2 115.69(15)
N1 Cu1 P1 122.19(15)
P2 Cu1 P1 87.84(7)
N1 Cu1 P3 115.11(16)
P2 Cu1 P3 121.32(6)
P1 Cu1 P3 88.95(6)
C3 P2 C15 103.7(3)
C3 P2 C18 103.1(3)
C15 P2 C18 105.4(3)
C3 P2 Cu1 106.1(2)
C15 P2 Cu1 115.5(2)
C18 P2 Cu1 121.0(2)
C9 P3 C24 104.2(3)
C9 P3 C21 102.0(3)
C24 P3 C21 102.8(3)
C9 P3 Cu1 103.0(2)
C24 P3 Cu1 129.5(2)
C21 P3 Cu1 112.0(2)
C2 P1 C8 106.3(3)
C2 P1 C1 102.0(3)
C8 P1 C1 102.0(3)
C2 P1 Cu1 106.5(2)
C8 P1 Cu1 103.1(2)
C1 P1 Cu1 134.4(2)
C18 C17 H17A 109.5
C18 C17 H17B 109.5
H17A C17 H17B 109.5
C18 C17 H17C 109.5
H17A C17 H17C 109.5
H17B C17 H17C 109.5
C6 C7 C2 120.6(6)
C6 C7 H7A 119.7
C2 C7 H7A 119.7
N1 C26 C27 129.1(5)
N1 C26 C31 112.4(5)
C27 C26 C31 118.4(6)
C17 C18 C19 110.3(6)
C17 C18 P2 117.1(5)
C19 C18 P2 109.4(4)
C17 C18 H18A 106.5
C19 C18 H18A 106.5
P2 C18 H18A 106.5
C28 C27 C26 119.6(6)
C28 C27 H27A 120.2
C26 C27 H27A 120.2
C11 C10 C9 122.0(7)
C11 C10 H10A 119.0
C9 C10 H10A 119.0
C30 C29 C28 121.1(6)
C30 C29 I1 119.9(5)
C28 C29 I1 119.0(5)
C33 C34 C35 122.6(6)
C33 C34 I2 118.0(5)
C35 C34 I2 119.2(5)
C15 C16 H16A 109.5
C15 C16 H16B 109.5
H16A C16 H16B 109.5
C15 C16 H16C 109.5
H16A C16 H16C 109.5
H16B C16 H16C 109.5
C25 C24 C23 110.5(7)
C25 C24 P3 111.7(5)
C23 C24 P3 111.0(5)
C25 C24 H24A 107.8
C23 C24 H24A 107.8
P3 C24 H24A 107.8
C2 C3 C4 118.9(6)
C2 C3 P2 118.7(5)
C4 C3 P2 122.3(5)
C12 C13 C8 120.4(7)
C12 C13 H13A 119.8
C8 C13 H13A 119.8
C30 C31 C26 121.1(6)
C30 C31 C32 134.3(6)
C26 C31 C32 104.6(6)
C27 C28 C29 120.8(6)
C27 C28 H28A 119.6
C29 C28 H28A 119.6
C34 C35 C36 120.0(7)
C34 C35 H35A 120.0
C36 C35 H35A 120.0
C26 N1 C37 105.3(5)
C26 N1 Cu1 126.5(4)
C37 N1 Cu1 127.8(4)
C13 C12 C11 120.0(7)
C13 C12 H12A 120.0
C11 C12 H12A 120.0
C24 C25 H25A 109.5
C24 C25 H25B 109.5
H25A C25 H25B 109.5
C24 C25 H25C 109.5
H25A C25 H25C 109.5
H25B C25 H25C 109.5
C7 C6 C5 120.8(7)
C7 C6 H6A 119.6
C5 C6 H6A 119.6
C9 C8 C13 120.4(6)
C9 C8 P1 119.0(5)
C13 C8 P1 120.6(5)
C21 C20 H20A 109.5
C21 C20 H20B 109.5
H20A C20 H20B 109.5
C21 C20 H20C 109.5
H20A C20 H20C 109.5
H20B C20 H20C 109.5
C20 C21 C22 109.6(6)
C20 C21 P3 110.3(5)
C22 C21 P3 115.6(5)
C20 C21 H21A 107.0
C22 C21 H21A 107.0
P3 C21 H21A 107.0
C31 C30 C29 119.0(6)
C31 C30 H30A 120.5
C29 C30 H30A 120.5
C4 C5 C6 119.4(7)
C4 C5 H5A 120.3
C6 C5 H5A 120.3
C5 C4 C3 121.1(6)
C5 C4 H4A 119.4
C3 C4 H4A 119.4
C3 C2 C7 119.0(6)
C3 C2 P1 117.9(5)
C7 C2 P1 122.6(5)
C14 C15 C16 111.1(6)
C14 C15 P2 110.4(4)
C16 C15 P2 108.3(5)
C14 C15 H15A 109.0
C16 C15 H15A 109.0
P2 C15 H15A 109.0
C18 C19 H19A 109.5
C18 C19 H19B 109.5
H19A C19 H19B 109.5
C18 C19 H19C 109.5
H19A C19 H19C 109.5
H19B C19 H19C 109.5
C24 C23 H23A 109.5
C24 C23 H23B 109.5
H23A C23 H23B 109.5
C24 C23 H23C 109.5
H23A C23 H23C 109.5
H23B C23 H23C 109.5
C10 C11 C12 120.3(7)
C10 C11 H11A 119.9
C12 C11 H11A 119.9
C33 C32 C37 120.3(6)
C33 C32 C31 134.3(6)
C37 C32 C31 105.4(5)
P1 C1 H1A 109.5
P1 C1 H1B 109.5
H1A C1 H1B 109.5
P1 C1 H1C 109.5
H1A C1 H1C 109.5
H1B C1 H1C 109.5
C15 C14 H14A 109.5
C15 C14 H14B 109.5
H14A C14 H14B 109.5
C15 C14 H14C 109.5
H14A C14 H14C 109.5
H14B C14 H14C 109.5
N1 C37 C36 127.3(6)
N1 C37 C32 112.3(6)
C36 C37 C32 120.4(6)
C35 C36 C37 118.4(7)
C35 C36 H36A 120.8
C37 C36 H36A 120.8
C8 C9 C10 116.8(6)
C8 C9 P3 119.5(5)
C10 C9 P3 123.7(5)
C34 C33 C32 118.3(7)
C34 C33 H33A 120.8
C32 C33 H33A 120.8
C21 C22 H22A 109.5
C21 C22 H22B 109.5
H22A C22 H22B 109.5
C21 C22 H22C 109.5
H22A C22 H22C 109.5
H22B C22 H22C 109.5

loop_
_geom_bond_atom_site_label_1
_geom_bond_atom_site_label_2
_geom_bond_distance
I1 C29 2.102(6)
I2 C34 2.111(6)
Cu1 N1 1.992(5)
Cu1 P2 2.2636(19)
Cu1 P1 2.2747(18)
Cu1 P3 2.2904(18)
P2 C3 1.832(7)
P2 C15 1.858(6)
P2 C18 1.866(6)
P3 C9 1.833(7)
P3 C24 1.862(7)
P3 C21 1.865(7)
P1 C2 1.844(7)
P1 C8 1.851(7)
P1 C1 1.892(6)
C17 C18 1.497(10)
C17 H17A 0.9800
C17 H17B 0.9800
C17 H17C 0.9800
C7 C6 1.372(10)
C7 C2 1.408(10)
C7 H7A 0.9500
C26 N1 1.363(8)
C26 C27 1.413(8)
C26 C31 1.437(8)
C18 C19 1.525(9)
C18 H18A 1.0000
C27 C28 1.360(9)
C27 H27A 0.9500
C10 C11 1.364(11)
C10 C9 1.410(9)
C10 H10A 0.9500
C29 C30 1.378(9)
C29 C28 1.410(9)
C34 C33 1.371(10)
C34 C35 1.385(11)
C16 C15 1.529(9)
C16 H16A 0.9800
C16 H16B 0.9800
C16 H16C 0.9800
C24 C25 1.507(11)
C24 C23 1.531(11)
C24 H24A 1.0000
C3 C2 1.397(9)
C3 C4 1.414(10)
C13 C12 1.368(10)
C13 C8 1.404(10)
C13 H13A 0.9500
C31 C30 1.370(10)
C31 C32 1.446(9)
C28 H28A 0.9500
C35 C36 1.397(9)
C35 H35A 0.9500
N1 C37 1.386(7)
C12 C11 1.377(11)
C12 H12A 0.9500
C25 H25A 0.9800
C25 H25B 0.9800
C25 H25C 0.9800
C6 C5 1.385(10)
C6 H6A 0.9500
C8 C9 1.400(10)
C20 C21 1.517(10)
C20 H20A 0.9800
C20 H20B 0.9800
C20 H20C 0.9800
C21 C22 1.536(10)
C21 H21A 1.0000
C30 H30A 0.9500
C5 C4 1.372(10)
C5 H5A 0.9500
C4 H4A 0.9500
C15 C14 1.512(9)
C15 H15A 1.0000
C19 H19A 0.9800
C19 H19B 0.9800
C19 H19C 0.9800
C23 H23A 0.9800
C23 H23B 0.9800
C23 H23C 0.9800
C11 H11A 0.9500
C32 C33 1.390(9)
C32 C37 1.415(9)
C1 H1A 0.9800
C1 H1B 0.9800
C1 H1C 0.9800
C14 H14A 0.9800
C14 H14B 0.9800
C14 H14C 0.9800
C37 C36 1.397(9)
C36 H36A 0.9500
C33 H33A 0.9500
C22 H22A 0.9800
C22 H22B 0.9800
C22 H22C 0.9800

loop_
_geom_torsion_atom_site_label_1
_geom_torsion_atom_site_label_2
_geom_torsion_atom_site_label_3
_geom_torsion_atom_site_label_4
_geom_torsion
N1 Cu1 P2 C3 -109.9(3)
P1 Cu1 P2 C3 15.1(2)
P3 Cu1 P2 C3 102.5(2)
N1 Cu1 P2 C15 4.4(3)
P1 Cu1 P2 C15 129.3(2)
P3 Cu1 P2 C15 -143.2(2)
N1 Cu1 P2 C18 133.4(3)
P1 Cu1 P2 C18 -101.6(3)
P3 Cu1 P2 C18 -14.2(3)
N1 Cu1 P3 C9 147.1(3)
P2 Cu1 P3 C9 -65.2(2)
P1 Cu1 P3 C9 21.6(2)
N1 Cu1 P3 C24 -91.8(4)
P2 Cu1 P3 C24 56.0(3)
P1 Cu1 P3 C24 142.8(3)
N1 Cu1 P3 C21 38.2(3)
P2 Cu1 P3 C21 -174.1(3)
P1 Cu1 P3 C21 -87.3(3)
N1 Cu1 P1 C2 107.6(3)
P2 Cu1 P1 C2 -11.7(2)
P3 Cu1 P1 C2 -133.1(2)
N1 Cu1 P1 C8 -140.7(3)
P2 Cu1 P1 C8 100.0(2)
P3 Cu1 P1 C8 -21.4(2)
N1 Cu1 P1 C1 -18.8(3)
P2 Cu1 P1 C1 -138.1(3)
P3 Cu1 P1 C1 100.5(3)
C3 P2 C18 C17 74.5(6)
C15 P2 C18 C17 -33.9(6)
Cu1 P2 C18 C17 -167.3(5)
C3 P2 C18 C19 -51.9(6)
C15 P2 C18 C19 -160.3(5)
Cu1 P2 C18 C19 66.3(6)
N1 C26 C27 C28 178.8(6)
C31 C26 C27 C28 -0.1(9)
C9 P3 C24 C25 71.9(7)
C21 P3 C24 C25 178.0(6)
Cu1 P3 C24 C25 -48.8(7)
C9 P3 C24 C23 -164.3(5)
C21 P3 C24 C23 -58.1(6)
Cu1 P3 C24 C23 75.0(6)
C15 P2 C3 C2 -139.4(5)
C18 P2 C3 C2 110.8(5)
Cu1 P2 C3 C2 -17.3(5)
C15 P2 C3 C4 38.8(6)
C18 P2 C3 C4 -70.9(6)
Cu1 P2 C3 C4 161.0(5)
N1 C26 C31 C30 -179.2(6)
C27 C26 C31 C30 -0.2(9)
N1 C26 C31 C32 -0.1(7)
C27 C26 C31 C32 179.0(5)
C26 C27 C28 C29 0.4(9)
C30 C29 C28 C27 -0.4(9)
I1 C29 C28 C27 -178.4(5)
C33 C34 C35 C36 2.1(12)
I2 C34 C35 C36 176.9(5)
C27 C26 N1 C37 -177.8(6)
C31 C26 N1 C37 1.1(7)
C27 C26 N1 Cu1 9.1(9)
C31 C26 N1 Cu1 -172.0(4)
P2 Cu1 N1 C26 -94.0(5)
P1 Cu1 N1 C26 161.3(4)
P3 Cu1 N1 C26 55.6(5)
P2 Cu1 N1 C37 94.4(5)
P1 Cu1 N1 C37 -10.3(6)
P3 Cu1 N1 C37 -116.0(5)
C8 C13 C12 C11 -1.2(10)
C2 C7 C6 C5 -2.0(10)
C12 C13 C8 C9 -1.6(10)
C12 C13 C8 P1 -179.9(5)
C2 P1 C8 C9 129.0(5)
C1 P1 C8 C9 -124.5(5)
Cu1 P1 C8 C9 17.1(5)
C2 P1 C8 C13 -52.7(6)
C1 P1 C8 C13 53.8(6)
Cu1 P1 C8 C13 -164.5(5)
C9 P3 C21 C20 -62.1(5)
C24 P3 C21 C20 -170.0(5)
Cu1 P3 C21 C20 47.4(5)
C9 P3 C21 C22 62.8(6)
C24 P3 C21 C22 -45.1(7)
Cu1 P3 C21 C22 172.3(5)
C26 C31 C30 C29 0.2(9)
C32 C31 C30 C29 -178.7(7)
C28 C29 C30 C31 0.1(9)
I1 C29 C30 C31 178.1(5)
C7 C6 C5 C4 1.7(10)
C6 C5 C4 C3 0.4(10)
C2 C3 C4 C5 -2.2(10)
P2 C3 C4 C5 179.6(5)
C4 C3 C2 C7 1.9(9)
P2 C3 C2 C7 -179.8(5)
C4 C3 C2 P1 -169.9(5)
P2 C3 C2 P1 8.4(7)
C6 C7 C2 C3 0.2(10)
C6 C7 C2 P1 171.5(5)
C8 P1 C2 C3 -104.8(5)
C1 P1 C2 C3 148.7(5)
Cu1 P1 C2 C3 4.7(5)
C8 P1 C2 C7 83.7(6)
C1 P1 C2 C7 -22.8(6)
Cu1 P1 C2 C7 -166.8(5)
C3 P2 C15 C14 58.4(6)
C18 P2 C15 C14 166.5(5)
Cu1 P2 C15 C14 -57.2(6)
C3 P2 C15 C16 -179.7(4)
C18 P2 C15 C16 -71.7(5)
Cu1 P2 C15 C16 64.6(5)
C9 C10 C11 C12 -0.1(11)
C13 C12 C11 C10 2.0(11)
C30 C31 C32 C33 0.5(13)
C26 C31 C32 C33 -178.4(7)
C30 C31 C32 C37 178.0(7)
C26 C31 C32 C37 -1.0(6)
C26 N1 C37 C36 176.2(6)
Cu1 N1 C37 C36 -10.8(9)
C26 N1 C37 C32 -1.8(7)
Cu1 N1 C37 C32 171.2(4)
C33 C32 C37 N1 179.7(6)
C31 C32 C37 N1 1.7(7)
C33 C32 C37 C36 1.5(9)
C31 C32 C37 C36 -176.4(6)
C34 C35 C36 C37 -0.7(11)
N1 C37 C36 C35 -178.9(6)
C32 C37 C36 C35 -1.0(10)
C13 C8 C9 C10 3.3(9)
P1 C8 C9 C10 -178.3(5)
C13 C8 C9 P3 -177.9(5)
P1 C8 C9 P3 0.5(7)
C11 C10 C9 C8 -2.5(10)
C11 C10 C9 P3 178.7(6)
C24 P3 C9 C8 -154.8(5)
C21 P3 C9 C8 98.5(5)
Cu1 P3 C9 C8 -17.7(5)
C24 P3 C9 C10 24.0(6)
C21 P3 C9 C10 -82.7(6)
Cu1 P3 C9 C10 161.0(5)
C35 C34 C33 C32 -1.7(11)
I2 C34 C33 C32 -176.5(5)
C37 C32 C33 C34 -0.1(10)
C31 C32 C33 C34 177.0(7)
